data_1503514
loop_
_publ_author_name
'Davies, Stephen G.'
'Lee, James A.'
'Roberts, Paul M.'
'Thomson, James E.'
'Yin, Jingda'

_publ_section_title
;
 Parallel kinetic resolution of acyclic \g-amino-\a,\b-unsaturated esters:
 application to the asymmetric synthesis of 4-aminopyrrolidin-2-ones.
;
_journal_issue 1
_journal_name_full 'Organic letters'
_journal_page_first 218
_journal_page_last 221
_journal_paper_doi 10.1021/ol203011u
_journal_volume 14
_journal_year 2012
_chemical_formula_moiety 'C23 H29 N1 O2'
_chemical_formula_sum 'C23 H29 N O2'
_chemical_formula_weight 351.49
_space_group_IT_number 14
_symmetry_cell_setting monoclinic
_symmetry_space_group_name_Hall '-P 2yn'
_symmetry_space_group_name_H-M 'P 1 21/n 1'
_atom_sites_solution_hydrogens geom
_atom_sites_solution_primary direct
_cell_angle_alpha 90
_cell_angle_beta 94.4233(8)
_cell_angle_gamma 90
_cell_formula_units_Z 4
_cell_length_a 5.83270(10)
_cell_length_b 10.1818(2)
_cell_length_c 33.8568(8)
_cell_measurement_reflns_used 3022
_cell_measurement_temperature 150
_cell_measurement_theta_max 24
_cell_measurement_theta_min 5
_cell_volume 2004.68(7)
_computing_cell_refinement 'DENZO/SCALEPACK (Otwinowski & Minor, 1997)'
_computing_data_collection 'COLLECT (Nonius, 2001).'
_computing_data_reduction 'DENZO/SCALEPACK (Otwinowski & Minor, 1997)'
_computing_molecular_graphics 'CAMERON (Watkin et al., 1996)'
_computing_publication_material 'CRYSTALS (Betteridge et al., 2003)'
_computing_structure_refinement 'CRYSTALS (Betteridge et al., 2003)'
_computing_structure_solution 'SIR92 (Altomare et al., 1994)'
_diffrn_ambient_temperature 150
_diffrn_measured_fraction_theta_full 0.987
_diffrn_measured_fraction_theta_max 0.986
_diffrn_measurement_device Area
_diffrn_measurement_device_type 'Nonius KappaCCD'
_diffrn_measurement_method \w
_diffrn_radiation_monochromator graphite
_diffrn_radiation_type 'Mo K\a'
_diffrn_radiation_wavelength 0.71073
_diffrn_reflns_av_R_equivalents 0.037
_diffrn_reflns_limit_h_max 6
_diffrn_reflns_limit_h_min -6
_diffrn_reflns_limit_k_max 11
_diffrn_reflns_limit_k_min -10
_diffrn_reflns_limit_l_max 38
_diffrn_reflns_limit_l_min -38
_diffrn_reflns_number 5471
_diffrn_reflns_theta_full 23.119
_diffrn_reflns_theta_max 23.834
_diffrn_reflns_theta_min 5.202
_diffrn_standards_number 0
_exptl_absorpt_coefficient_mu 0.073
_exptl_absorpt_correction_T_max 0.99
_exptl_absorpt_correction_T_min 0.99
_exptl_absorpt_correction_type multi-scan
_exptl_absorpt_process_details 'DENZO/SCALEPACK (Otwinowski & Minor, 1997)'
_exptl_crystal_colour colourless
_exptl_crystal_density_diffrn 1.165
_exptl_crystal_density_method 'not measured'
_exptl_crystal_description plate
_exptl_crystal_F_000 760
_exptl_crystal_size_max 0.200
_exptl_crystal_size_mid 0.180
_exptl_crystal_size_min 0.090
_refine_diff_density_max 0.30
_refine_diff_density_min -0.29
_refine_ls_extinction_method None
_refine_ls_goodness_of_fit_ref 1.0178
_refine_ls_hydrogen_treatment none
_refine_ls_matrix_type full
_refine_ls_number_parameters 235
_refine_ls_number_reflns 3055
_refine_ls_number_restraints 0
_refine_ls_R_factor_all 0.0781
_refine_ls_R_factor_gt 0.0593
_refine_ls_shift/su_max 0.0003052
_refine_ls_shift/su_mean 0.0000256
_refine_ls_structure_factor_coef Fsqd
_refine_ls_weighting_details
;
 Method= Modified Sheldrick 
 w=1/[\s^2^(F^2^) + ( 0.05P)^2^ + 2.06P] 
 ,where P=(max(Fo^2^,0) + 2Fc^2^)/3 
;
_refine_ls_weighting_scheme calc
_refine_ls_wR_factor_all 0.1481
_refine_ls_wR_factor_gt 0.1385
_refine_ls_wR_factor_ref 0.1481
_reflns_limit_h_max 6
_reflns_limit_h_min -6
_reflns_limit_k_max 11
_reflns_limit_k_min 0
_reflns_limit_l_max 38
_reflns_limit_l_min 0
_reflns_number_gt 2402
_reflns_number_total 3055
_reflns_threshold_expression I>2.0\s(I)
_oxford_diffrn_Wilson_B_factor 2.85
_oxford_diffrn_Wilson_scale 4.60
_oxford_refine_ls_r_factor_ref 0.0781
_oxford_refine_ls_scale 0.5090(15)
_oxford_reflns_number_all 3055
_oxford_reflns_threshold_expression_ref I>-3.0\s(I)
_cod_data_source_file ol203011u_si_002.cif
_cod_data_source_block 22
_cod_depositor_comments
;
The following automatic conversions were performed:

'_symmetry_cell_setting' value 'Monoclinic' changed to 'monoclinic'
according to /home/saulius/struct/CIF-dictionaries/cif_core.dic
dictionary named 'cif_core.dic' version 2.4.1 from 2010-06-29.

Automatic conversion script
Id: cif_fix_values 1715 2011-07-08 13:25:40Z adriana 
;
_cod_original_formula_sum 'C23 H29 N1 O2'
_cod_database_code 1503514

loop_
_symmetry_equiv_pos_as_xyz
x,y,z
-x,-y,-z
-x+1/2,y+1/2,-z+1/2
x+1/2,-y+1/2,z+1/2

loop_
_atom_site_label
_atom_site_type_symbol
_atom_site_fract_x
_atom_site_fract_y
_atom_site_fract_z
_atom_site_U_iso_or_equiv
_atom_site_occupancy
_atom_site_adp_type
_atom_site_refinement_flags_posn
O1 O -0.1686(3) 0.25833(17) 0.45704(5) 0.0379 1.0000 Uani .
C2 C -0.1754(4) 0.3660(3) 0.43413(8) 0.0368 1.0000 Uani .
O3 O -0.2873(3) 0.46378(19) 0.43955(6) 0.0472 1.0000 Uani .
C4 C -0.0284(4) 0.3493(3) 0.40056(8) 0.0385 1.0000 Uani .
C5 C -0.0044(4) 0.4475(3) 0.37550(7) 0.0362 1.0000 Uani .
C6 C 0.1295(5) 0.4518(2) 0.33943(8) 0.0374 1.0000 Uani .
N7 N 0.2209(4) 0.5868(2) 0.33625(6) 0.0357 1.0000 Uani .
C8 C 0.2979(5) 0.6165(3) 0.29698(8) 0.0394 1.0000 Uani .
C9 C 0.1034(4) 0.6138(3) 0.26492(7) 0.0377 1.0000 Uani .
C10 C 0.0957(5) 0.5211(3) 0.23479(8) 0.0441 1.0000 Uani .
C11 C -0.0851(5) 0.5175(3) 0.20582(8) 0.0497 1.0000 Uani .
C12 C -0.2603(5) 0.6075(3) 0.20630(9) 0.0535 1.0000 Uani .
C13 C -0.2553(5) 0.7017(3) 0.23590(8) 0.0505 1.0000 Uani .
C14 C -0.0750(5) 0.7045(3) 0.26494(8) 0.0434 1.0000 Uani .
C15 C 0.4031(5) 0.6153(3) 0.36711(8) 0.0393 1.0000 Uani .
C16 C 0.4265(4) 0.7606(2) 0.37673(7) 0.0355 1.0000 Uani .
C17 C 0.2456(5) 0.8480(3) 0.36936(8) 0.0391 1.0000 Uani .
C18 C 0.2721(5) 0.9799(3) 0.37926(8) 0.0430 1.0000 Uani .
C19 C 0.4788(5) 1.0259(3) 0.39647(8) 0.0455 1.0000 Uani .
C20 C 0.6583(5) 0.9400(3) 0.40458(8) 0.0453 1.0000 Uani .
C21 C 0.6324(5) 0.8082(3) 0.39468(8) 0.0424 1.0000 Uani .
C22 C 0.3063(5) 0.3419(3) 0.33762(9) 0.0468 1.0000 Uani .
C23 C -0.2873(4) 0.2555(3) 0.49431(8) 0.0380 1.0000 Uani .
C24 C -0.2214(5) 0.1219(3) 0.51118(9) 0.0500 1.0000 Uani .
C25 C -0.1923(5) 0.3630(3) 0.52172(8) 0.0505 1.0000 Uani .
C26 C -0.5450(5) 0.2642(3) 0.48534(9) 0.0496 1.0000 Uani .
H41 H 0.0514 0.2688 0.3969 0.0432 1.0000 Uiso R
H51 H -0.0825 0.5270 0.3822 0.0423 1.0000 Uiso R
H61 H 0.0167 0.4399 0.3158 0.0411 1.0000 Uiso R
H81 H 0.3497 0.7094 0.2976 0.0453 1.0000 Uiso R
H82 H 0.4173 0.5560 0.2898 0.0453 1.0000 Uiso R
H101 H 0.2158 0.4576 0.2336 0.0489 1.0000 Uiso R
H111 H -0.0889 0.4529 0.1861 0.0536 1.0000 Uiso R
H121 H -0.3849 0.6030 0.1866 0.0621 1.0000 Uiso R
H131 H -0.3759 0.7655 0.2364 0.0585 1.0000 Uiso R
H141 H -0.0715 0.7685 0.2859 0.0483 1.0000 Uiso R
H151 H 0.3623 0.5718 0.3919 0.0449 1.0000 Uiso R
H152 H 0.5547 0.5834 0.3598 0.0441 1.0000 Uiso R
H171 H 0.1003 0.8157 0.3575 0.0435 1.0000 Uiso R
H181 H 0.1460 1.0373 0.3738 0.0466 1.0000 Uiso R
H191 H 0.4943 1.1146 0.4023 0.0452 1.0000 Uiso R
H201 H 0.8008 0.9742 0.4167 0.0521 1.0000 Uiso R
H211 H 0.7562 0.7487 0.4002 0.0425 1.0000 Uiso R
H221 H 0.3899 0.3555 0.3145 0.0661 1.0000 Uiso R
H223 H 0.4123 0.3445 0.3609 0.0659 1.0000 Uiso R
H222 H 0.2247 0.2590 0.3352 0.0660 1.0000 Uiso R
H241 H -0.2704 0.1133 0.5381 0.0761 1.0000 Uiso R
H242 H -0.0558 0.1121 0.5126 0.0763 1.0000 Uiso R
H243 H -0.2901 0.0543 0.4944 0.0763 1.0000 Uiso R
H252 H -0.2540 0.3518 0.5465 0.0743 1.0000 Uiso R
H251 H -0.0280 0.3582 0.5255 0.0748 1.0000 Uiso R
H253 H -0.2341 0.4468 0.5113 0.0738 1.0000 Uiso R
H262 H -0.6215 0.2501 0.5094 0.0729 1.0000 Uiso R
H261 H -0.5905 0.3491 0.4749 0.0733 1.0000 Uiso R
H263 H -0.6018 0.1971 0.4660 0.0731 1.0000 Uiso R

loop_
_atom_site_aniso_label
_atom_site_aniso_U_11
_atom_site_aniso_U_22
_atom_site_aniso_U_33
_atom_site_aniso_U_23
_atom_site_aniso_U_13
_atom_site_aniso_U_12
O1 0.0437(10) 0.0323(10) 0.0388(10) 0.0033(8) 0.0098(8) 0.0032(8)
C2 0.0365(15) 0.0350(15) 0.0387(15) 0.0023(12) 0.0014(12) -0.0004(12)
O3 0.0501(12) 0.0395(11) 0.0533(12) 0.0066(9) 0.0116(9) 0.0112(9)
C4 0.0420(16) 0.0323(15) 0.0415(15) -0.0008(12) 0.0045(12) 0.0036(12)
C5 0.0349(14) 0.0335(15) 0.0399(15) 0.0010(12) 0.0016(11) -0.0001(11)
C6 0.0426(15) 0.0323(15) 0.0376(15) -0.0003(11) 0.0050(12) -0.0019(12)
N7 0.0398(12) 0.0335(12) 0.0336(12) 0.0021(9) 0.0019(9) -0.0012(10)
C8 0.0407(15) 0.0354(15) 0.0427(16) 0.0022(12) 0.0075(12) -0.0017(12)
C9 0.0431(15) 0.0359(15) 0.0346(14) 0.0046(12) 0.0073(12) -0.0008(12)
C10 0.0521(18) 0.0415(16) 0.0400(16) 0.0019(13) 0.0109(13) 0.0032(13)
C11 0.061(2) 0.0499(18) 0.0387(16) -0.0034(14) 0.0044(14) -0.0052(15)
C12 0.0490(18) 0.071(2) 0.0399(17) 0.0044(16) -0.0009(13) -0.0029(16)
C13 0.0467(17) 0.058(2) 0.0468(18) 0.0095(15) 0.0063(14) 0.0089(14)
C14 0.0501(17) 0.0426(16) 0.0382(15) 0.0015(13) 0.0071(13) 0.0024(14)
C15 0.0367(15) 0.0369(15) 0.0439(16) 0.0013(12) 0.0004(12) 0.0026(12)
C16 0.0362(15) 0.0334(14) 0.0370(15) 0.0012(11) 0.0044(11) -0.0014(12)
C17 0.0401(15) 0.0364(16) 0.0408(15) 0.0001(12) 0.0034(12) -0.0016(12)
C18 0.0458(16) 0.0374(16) 0.0462(16) 0.0027(13) 0.0053(13) 0.0024(13)
C19 0.0599(19) 0.0339(15) 0.0435(16) -0.0016(13) 0.0080(14) -0.0077(14)
C20 0.0486(17) 0.0463(18) 0.0410(16) -0.0030(13) 0.0034(13) -0.0097(14)
C21 0.0407(16) 0.0437(17) 0.0428(16) -0.0008(13) 0.0035(12) 0.0007(13)
C22 0.0557(18) 0.0343(16) 0.0525(18) -0.0002(13) 0.0168(14) 0.0019(13)
C23 0.0438(15) 0.0364(15) 0.0346(15) -0.0009(12) 0.0092(12) 0.0008(12)
C24 0.0589(19) 0.0432(17) 0.0492(17) 0.0079(14) 0.0127(14) 0.0036(14)
C25 0.0614(19) 0.0489(18) 0.0424(17) -0.0056(14) 0.0114(14) -0.0066(15)
C26 0.0431(17) 0.0510(18) 0.0558(19) 0.0029(15) 0.0119(14) -0.0001(14)

loop_
_atom_type_symbol
_atom_type_scat_dispersion_real
_atom_type_scat_dispersion_imag
_atom_type_scat_Cromer_Mann_a1
_atom_type_scat_Cromer_Mann_b1
_atom_type_scat_Cromer_Mann_a2
_atom_type_scat_Cromer_Mann_b2
_atom_type_scat_Cromer_Mann_a3
_atom_type_scat_Cromer_Mann_b3
_atom_type_scat_Cromer_Mann_a4
_atom_type_scat_Cromer_Mann_b4
_atom_type_scat_Cromer_Mann_c
_atom_type_scat_source
C 0.0033 0.0016 2.3100 20.8439 1.0200 10.2075 1.5886 0.5687 0.8650 51.6512 0.2156 'International Tables Vol C 4.2.6.8 and 6.1.1.4'
H 0.0000 0.0000 0.4930 10.5109 0.3229 26.1257 0.1402 3.1424 0.0408 57.7998 0.0030 'International Tables Vol C 4.2.6.8 and 6.1.1.4'
N 0.0061 0.0033 12.2126 0.0057 3.1322 9.8933 2.0125 28.9975 1.1663 0.5826 -11.5290 'International Tables Vol C 4.2.6.8 and 6.1.1.4'
O 0.0106 0.0060 3.0485 13.2771 2.2868 5.7011 1.5463 0.3239 0.8670 32.9089 0.2508 'International Tables Vol C 4.2.6.8 and 6.1.1.4'

loop_
_geom_angle_atom_site_label_1
_geom_angle_atom_site_label_2
_geom_angle_atom_site_label_3
_geom_angle
_geom_angle_publ_flag
C2 O1 C23 120.81(19) yes
O1 C2 O3 125.2(2) yes
O1 C2 C4 110.9(2) yes
O3 C2 C4 124.0(2) yes
C2 C4 C5 120.0(2) yes
C2 C4 H41 120.8 no
C5 C4 H41 119.2 no
C4 C5 C6 129.1(2) yes
C4 C5 H51 114.0 no
C6 C5 H51 116.9 no
C5 C6 N7 107.4(2) yes
C5 C6 C22 114.0(2) yes
N7 C6 C22 115.5(2) yes
C5 C6 H61 107.2 no
N7 C6 H61 105.8 no
C22 C6 H61 106.4 no
C6 N7 C8 113.2(2) yes
C6 N7 C15 112.2(2) yes
C8 N7 C15 110.5(2) yes
N7 C8 C9 112.5(2) yes
N7 C8 H81 106.9 no
C9 C8 H81 104.1 no
N7 C8 H82 111.8 no
C9 C8 H82 108.6 no
H81 C8 H82 112.7 no
C8 C9 C10 121.4(2) yes
C8 C9 C14 120.6(2) yes
C10 C9 C14 118.0(2) yes
C9 C10 C11 121.3(3) yes
C9 C10 H101 120.6 no
C11 C10 H101 118.2 no
C10 C11 C12 120.0(3) yes
C10 C11 H111 119.9 no
C12 C11 H111 120.1 no
C11 C12 C13 119.8(3) yes
C11 C12 H121 119.3 no
C13 C12 H121 120.9 no
C12 C13 C14 120.0(3) yes
C12 C13 H131 120.5 no
C14 C13 H131 119.5 no
C9 C14 C13 120.9(3) yes
C9 C14 H141 118.4 no
C13 C14 H141 120.6 no
N7 C15 C16 113.3(2) yes
N7 C15 H151 107.9 no
C16 C15 H151 106.0 no
N7 C15 H152 111.8 no
C16 C15 H152 107.8 no
H151 C15 H152 109.9 no
C15 C16 C17 122.1(2) yes
C15 C16 C21 119.6(2) yes
C17 C16 C21 118.3(2) yes
C16 C17 C18 120.5(3) yes
C16 C17 H171 119.1 no
C18 C17 H171 120.4 no
C17 C18 C19 120.5(3) yes
C17 C18 H181 118.6 no
C19 C18 H181 120.9 no
C18 C19 C20 119.6(3) yes
C18 C19 H191 119.2 no
C20 C19 H191 121.1 no
C19 C20 C21 120.0(3) yes
C19 C20 H201 118.2 no
C21 C20 H201 121.8 no
C16 C21 C20 121.1(3) yes
C16 C21 H211 118.7 no
C20 C21 H211 120.1 no
C6 C22 H221 108.3 no
C6 C22 H223 109.9 no
H221 C22 H223 109.0 no
C6 C22 H222 108.3 no
H221 C22 H222 109.5 no
H223 C22 H222 111.8 no
O1 C23 C24 102.5(2) yes
O1 C23 C25 109.5(2) yes
C24 C23 C25 110.4(2) yes
O1 C23 C26 110.4(2) yes
C24 C23 C26 110.4(2) yes
C25 C23 C26 113.1(2) yes
C23 C24 H241 110.4 no
C23 C24 H242 109.6 no
H241 C24 H242 107.7 no
C23 C24 H243 109.9 no
H241 C24 H243 110.2 no
H242 C24 H243 109.0 no
C23 C25 H252 108.1 no
C23 C25 H251 111.1 no
H252 C25 H251 108.7 no
C23 C25 H253 110.6 no
H252 C25 H253 109.5 no
H251 C25 H253 108.8 no
C23 C26 H262 109.7 no
C23 C26 H261 111.6 no
H262 C26 H261 108.1 no
C23 C26 H263 111.8 no
H262 C26 H263 107.6 no
H261 C26 H263 108.0 no

loop_
_geom_bond_atom_site_label_1
_geom_bond_atom_site_label_2
_geom_bond_distance
_geom_bond_publ_flag
O1 C2 1.341(3) yes
O1 C23 1.486(3) yes
C2 O3 1.213(3) yes
C2 C4 1.485(4) yes
C4 C5 1.326(4) yes
C4 H41 0.955 no
C5 C6 1.500(4) yes
C5 H51 0.965 no
C6 N7 1.481(3) yes
C6 C22 1.526(4) yes
C6 H61 1.003 no
N7 C8 1.468(3) yes
N7 C15 1.461(3) yes
C8 C9 1.509(4) yes
C8 H81 0.992 no
C8 H82 0.975 no
C9 C10 1.388(4) yes
C9 C14 1.391(4) yes
C10 C11 1.384(4) yes
C10 H101 0.957 no
C11 C12 1.373(4) yes
C11 H111 0.936 no
C12 C13 1.386(4) yes
C12 H121 0.948 no
C13 C14 1.383(4) yes
C13 H131 0.959 no
C14 H141 0.963 no
C15 C16 1.519(4) yes
C15 H151 0.995 no
C15 H152 0.991 no
C16 C17 1.388(4) yes
C16 C21 1.391(4) yes
C17 C18 1.390(4) yes
C17 H171 0.967 no
C18 C19 1.380(4) yes
C18 H181 0.947 no
C19 C20 1.376(4) yes
C19 H191 0.927 no
C20 C21 1.388(4) yes
C20 H201 0.963 no
C21 H211 0.950 no
C22 H221 0.964 no
C22 H223 0.963 no
C22 H222 0.969 no
C23 C24 1.513(4) yes
C23 C25 1.513(4) yes
C23 C26 1.512(4) yes
C24 H241 0.980 no
C24 H242 0.968 no
C24 H243 0.960 no
C25 H252 0.945 no
C25 H251 0.958 no
C25 H253 0.948 no
C26 H262 0.970 no
C26 H261 0.964 no
C26 H263 0.986 no
